data_7716298
loop_
_publ_author_name
'Gourkhede, Rani'
'Kaur, Bhupinder'
'Kote, Basvaraj S.'
'Balakrishna, Maravanji S.'

_publ_section_title
;
 Arene displacement, C-H activation and acetonitrile insertion reactions
 enabled by coordination of a functionalized iminophosphorane to a
 Ru<sup>II</sup>-<i>p</i>-cymene scaffold.
;
_journal_issue 25
_journal_name_full 'Dalton transactions (Cambridge, England : 2003)'
_journal_page_first 10693
_journal_page_last 10703
_journal_paper_doi 10.1039/d4dt00940a
_journal_volume 53
_journal_year 2024
_chemical_formula_moiety 'C66 H61 N5 P2 Ru, 1.6(C H2 Cl2), 2(B F4)'
_chemical_formula_sum 'C67.6 H64.2 B2 Cl3.2 F8 N5 P2 Ru'
_chemical_formula_weight 1396.793
_space_group_crystal_system monoclinic
_space_group_IT_number 14
_space_group_name_Hall '-P 2ybc'
_space_group_name_H-M_alt 'P 1 21/c 1'
_symmetry_Int_Tables_number 14
_audit_creation_date 2024-05-21
_audit_creation_method
;
Olex2 1.5-dev
(compiled 2024.05.15 svn.r971b711c for OlexSys, GUI svn.r6697)
;
_audit_update_record
;
2024-05-22 deposited with the CCDC.	2024-05-29 downloaded from the CCDC.
;
_cell_angle_alpha 90
_cell_angle_beta 99.495(11)
_cell_angle_gamma 90
_cell_formula_units_Z 4
_cell_length_a 13.422(4)
_cell_length_b 21.209(5)
_cell_length_c 24.410(7)
_cell_measurement_reflns_used 9615
_cell_measurement_temperature 150(2)
_cell_measurement_theta_max 25.16
_cell_measurement_theta_min 2.30
_cell_volume 6854(3)
_computing_cell_refinement 'SAINT V8.40A (?, 2016)'
_computing_data_reduction 'SAINT V8.40A (?, 2016)'
_computing_molecular_graphics 'Olex2 1.5-dev (Dolomanov et al., 2009)'
_computing_publication_material 'Olex2 1.5-dev (Dolomanov et al., 2009)'
_computing_structure_refinement 'olex2.refine 1.5-dev (Bourhis et al., 2015)'
_computing_structure_solution 'olex2.solve (Bourhis et al., 2015)'
_diffrn_ambient_temperature 150.00
_diffrn_measured_fraction_theta_full 0.9995
_diffrn_measured_fraction_theta_max 0.9995
_diffrn_measurement_device_type 'Bruker APEX-II CCD'
_diffrn_measurement_method '\f and \w scans'
_diffrn_radiation_type 'Mo K\a'
_diffrn_radiation_wavelength 0.71073
_diffrn_reflns_av_R_equivalents 0.1602
_diffrn_reflns_av_unetI/netI 0.0847
_diffrn_reflns_Laue_measured_fraction_full 0.9995
_diffrn_reflns_Laue_measured_fraction_max 0.9995
_diffrn_reflns_limit_h_max 17
_diffrn_reflns_limit_h_min -17
_diffrn_reflns_limit_k_max 28
_diffrn_reflns_limit_k_min -28
_diffrn_reflns_limit_l_max 32
_diffrn_reflns_limit_l_min -32
_diffrn_reflns_number 155476
_diffrn_reflns_point_group_measured_fraction_full 0.9995
_diffrn_reflns_point_group_measured_fraction_max 0.9995
_diffrn_reflns_theta_full 24.9998
_diffrn_reflns_theta_max 25.00
_diffrn_reflns_theta_min 1.89
_exptl_absorpt_coefficient_mu 0.465
_exptl_absorpt_correction_T_max 0.6572
_exptl_absorpt_correction_T_min 0.5780
_exptl_absorpt_correction_type none
_exptl_absorpt_process_details
;
SADABS-2016/2 (Bruker,2016/2) was used for absorption correction.
wR2(int) was 0.1440 before and 0.1190 after correction.
The Ratio of minimum to maximum transmission is 0.8795.
The \l/2 correction factor is Not present.
;
_exptl_crystal_colour yellow
_exptl_crystal_colour_primary yellow
_exptl_crystal_density_diffrn 1.354
_exptl_crystal_description block
_exptl_crystal_F_000 2860.273
_exptl_crystal_size_max 0.09
_exptl_crystal_size_mid 0.068
_exptl_crystal_size_min 0.036
_refine_diff_density_max 0.7060
_refine_diff_density_min -0.6274
_refine_diff_density_rms 0.1035
_refine_ls_d_res_high 0.8409
_refine_ls_d_res_low 10.7714
_refine_ls_goodness_of_fit_ref 1.0572
_refine_ls_hydrogen_treatment constr
_refine_ls_matrix_type full
_refine_ls_number_constraints 117
_refine_ls_number_parameters 861
_refine_ls_number_reflns 12061
_refine_ls_number_restraints 106
_refine_ls_restrained_S_all 1.0523
_refine_ls_R_factor_all 0.0664
_refine_ls_R_factor_gt 0.0480
_refine_ls_shift/su_max -0.0006
_refine_ls_shift/su_mean 0.0000
_refine_ls_structure_factor_coef Fsqd
_refine_ls_weighting_details 'w=1/[\s^2^(Fo^2^)+(0.0629P)^2^+5.3153P] where P=(Fo^2^+2Fc^2^)/3'
_refine_ls_weighting_scheme calc
_refine_ls_wR_factor_gt 0.1219
_refine_ls_wR_factor_ref 0.1342
_reflns_Friedel_coverage 0.0
_reflns_limit_h_max 15
_reflns_limit_h_min -15
_reflns_limit_k_max 25
_reflns_limit_k_min 0
_reflns_limit_l_max 28
_reflns_limit_l_min 0
_reflns_number_gt 9478
_reflns_number_total 12061
_reflns_threshold_expression I>=2u(I)
_cod_data_source_file d4dt00940a2.cif
_cod_data_source_block compound_5
_cod_depositor_comments 'Adding full bibliography for 7716295--7716298.cif.'
_cod_database_code 7716298
_olex2_refinement_description
;
1. Fixed Uiso
 At 1.2 times of:
  All C(H) groups, All C(H,H) groups
 At 1.5 times of:
  All C(H,H,H) groups
2. Restrained distances
 F1-B1 \\sim F1a-B1a
 with sigma of 0.02
 F3-B1 \\sim F3a-B1a
 with sigma of 0.02
 F2-B1 \\sim F2a-B1a
 with sigma of 0.02
 F4-B1 \\sim F4a-B1a
 with sigma of 0.02
 F1-F3 \\sim F1a-F3a
 with sigma of 0.04
 F1-F2 \\sim F1a-F2a
 with sigma of 0.04
 F1-F4 \\sim F1a-F4a
 with sigma of 0.04
 F3-F2 \\sim F3a-F2a
 with sigma of 0.04
 F3-F4 \\sim F3a-F4a
 with sigma of 0.04
 F2-F4 \\sim F2a-F4a
 with sigma of 0.04
 F1a-F3a \\sim F1a-F2a \\sim F1a-F4a \\sim F3a-F2a \\sim F3a-F4a \\sim F2a-F4a
 with sigma of 0.002
 B1a-F1a \\sim B1a-F3a \\sim B1a-F2a \\sim B1a-F4a
 with sigma of 0.001
 F1-F3 \\sim F1-F2 \\sim F1-F4 \\sim F3-F2 \\sim F3-F4 \\sim F2-F4
 with sigma of 0.002
 B1-F1 \\sim B1-F3 \\sim B1-F2 \\sim B1-F4
 with sigma of 0.001
3. Uiso/Uaniso restraints and constraints
B1 \\sim B1a: within 2A with sigma of 0.01 and sigma for terminal atoms of 0.02
within 2A
4. Rigid body (RIGU) restrains
 F1a, B1a, F3a, F2a, F4a
 with sigma for 1-2 distances of 0.004 and sigma for 1-3 distances of 0.004
 F2, F1, B1, F3, F4
 with sigma for 1-2 distances of 0.004 and sigma for 1-3 distances of 0.004
5. Others
 Fixed Sof: Cl4(0.8) Cl3(0.8) F1(0.8) Cl1(0.8) Cl2(0.8) F3(0.8) F2(0.8)
 F4(0.8) C68(0.8) H68a(0.8) H68b(0.8) B1(0.8) C67(0.8) H67a(0.8) H67b(0.8)
 B1a(0.2) F1a(0.2) F3a(0.2) F2a(0.2) F4a(0.2)
6.a Ternary CH refined with riding coordinates:
 C8(H8), C21(H21)
6.b Secondary CH2 refined with riding coordinates:
 C48(H48a,H48b), C68(H68a,H68b), C67(H67a,H67b)
6.c Aromatic/amide H refined with riding coordinates:
 C5(H5), C3(H3), C10(H10), C11(H11), C12(H12), C13(H13), C14(H14), C16(H16),
 C17(H17), C18(H18), C19(H19), C20(H20), C33(H33), C32(H32), C31(H31), C30(H30),
  C29(H29), C27(H27), C26(H26), C25(H25), C24(H24), C23(H23), C54(H54),
 C53(H53), C52(H52), C51(H51), C50(H50), C60(H60), C59(H59), C58(H58), C57(H57),
  C56(H56), C37(H37), C38(H38), C39(H39), C40(H40), C41(H41), C47(H47),
 C46(H46), C45(H45), C44(H44), C43(H43)
6.d Idealised Me refined as rotating group:
 C7(H7a,H7b,H7c), C35(H35a,H35b,H35c), C64(H64a,H64b,H64c), C66(H66a,H66b,
 H66c), C62(H62a,H62b,H62c)
;
_olex2_submission_special_instructions 'No special instructions were received'

loop_
_space_group_symop_id
_space_group_symop_operation_xyz
1 x,y,z
2 -x,y+1/2,-z+1/2
3 -x,-y,-z
4 x,-y-1/2,z-1/2

loop_
_atom_site_label
_atom_site_type_symbol
_atom_site_fract_x
_atom_site_fract_y
_atom_site_fract_z
_atom_site_U_iso_or_equiv
_atom_site_adp_type
_atom_site_occupancy
_atom_site_refinement_flags_posn
_atom_site_refinement_flags_adp
_atom_site_refinement_flags_occupancy
_atom_site_disorder_group
Ru1 Ru 0.610614(19) 0.634136(11) 0.727325(10) 0.02088(9) Uani 1.000000 . . . .
Cl4 Cl 1.19827(18) 0.37526(10) 0.94697(9) 0.0943(6) Uani 0.800000 . . P 1
P2 P 0.44657(6) 0.66161(4) 0.72235(3) 0.02271(19) Uani 1.000000 . . . .
P1 P 0.54396(6) 0.75968(4) 0.65866(4) 0.02385(19) Uani 1.000000 . . . .
Cl3 Cl 1.0934(2) 0.48420(10) 0.89530(11) 0.1154(8) Uani 0.800000 . . P 1
F6 F 0.5051(2) 0.57205(13) 0.31504(12) 0.0725(8) Uani 1.000000 . . . .
F8 F 0.5367(3) 0.61049(15) 0.40082(12) 0.0875(10) Uani 1.000000 . . . .
F5 F 0.6410(2) 0.63303(14) 0.34249(13) 0.0779(9) Uani 1.000000 . . . .
F7 F 0.4869(3) 0.67564(14) 0.32803(18) 0.1101(13) Uani 1.000000 . . . .
F1 F 0.7767(3) 0.3076(2) 0.82875(13) 0.0576(14) Uani 0.800000 D U P 1
Cl1 Cl 0.66817(18) 0.53559(9) 0.92131(9) 0.0976(7) Uani 0.800000 . . P 1
Cl2 Cl 0.66468(19) 0.42509(12) 0.98905(10) 0.1183(9) Uani 0.800000 . . P 1
N1 N 0.76670(19) 0.65539(12) 0.71008(11) 0.0220(6) Uani 1.000000 . . . .
C5 C 0.9961(2) 0.56491(15) 0.69233(14) 0.0272(7) Uani 1.000000 . . . .
H5 H 1.0177(2) 0.53652(15) 0.66653(14) 0.0326(9) Uiso 1.000000 R . . .
N2 N 0.6367(2) 0.71802(12) 0.68998(11) 0.0245(6) Uani 1.000000 . . . .
N4 N 0.5798(2) 0.59062(13) 0.65338(12) 0.0279(6) Uani 1.000000 . . . .
N5 N 0.6406(2) 0.67555(12) 0.80288(12) 0.0262(6) Uani 1.000000 . . . .
N3 N 0.6167(2) 0.54698(13) 0.76349(12) 0.0283(6) Uani 1.000000 . . . .
F3 F 0.8636(4) 0.38122(13) 0.8826(2) 0.0769(16) Uani 0.800000 D U P 1
C1 C 0.8680(2) 0.63274(14) 0.71835(14) 0.0230(7) Uani 1.000000 . . . .
C2 C 0.9341(3) 0.64881(15) 0.76716(14) 0.0254(7) Uani 1.000000 . . . .
C3 C 1.0296(3) 0.62166(16) 0.77738(15) 0.0294(8) Uani 1.000000 . . . .
H3 H 1.0737(3) 0.63208(16) 0.81070(15) 0.0353(9) Uiso 1.000000 R . . .
C4 C 1.0626(2) 0.57962(15) 0.74029(14) 0.0279(8) Uani 1.000000 . . . .
C6 C 0.8989(2) 0.59007(14) 0.68032(13) 0.0243(7) Uani 1.000000 . . . .
C8 C 0.8292(3) 0.57262(15) 0.62647(14) 0.0270(7) Uani 1.000000 . . . .
H8 H 0.7593(3) 0.58360(15) 0.63239(14) 0.0324(9) Uiso 1.000000 R . . .
C9 C 0.8284(3) 0.50184(16) 0.61542(15) 0.0338(8) Uani 1.000000 . . . .
C10 C 0.7652(3) 0.46302(18) 0.64076(18) 0.0464(10) Uani 1.000000 . . . .
H10 H 0.7243(3) 0.48132(18) 0.66479(18) 0.0557(12) Uiso 1.000000 R . . .
C11 C 0.7608(4) 0.3992(2) 0.6318(2) 0.0604(13) Uani 1.000000 . . . .
H11 H 0.7170(4) 0.3736(2) 0.6493(2) 0.0724(16) Uiso 1.000000 R . . .
C12 C 0.8198(4) 0.3727(2) 0.5977(2) 0.0643(14) Uani 1.000000 . . . .
H12 H 0.8161(4) 0.3286(2) 0.5910(2) 0.0772(17) Uiso 1.000000 R . . .
C13 C 0.8842(4) 0.4085(2) 0.5728(2) 0.0620(14) Uani 1.000000 . . . .
H13 H 0.9257(4) 0.3890(2) 0.5497(2) 0.0744(16) Uiso 1.000000 R . . .
C14 C 0.8891(3) 0.47410(19) 0.58137(17) 0.0474(11) Uani 1.000000 . . . .
H14 H 0.9335(3) 0.49916(19) 0.56400(17) 0.0569(13) Uiso 1.000000 R . . .
C15 C 0.8485(3) 0.61160(16) 0.57653(14) 0.0304(8) Uani 1.000000 . . . .
C16 C 0.7868(3) 0.60152(18) 0.52514(15) 0.0387(9) Uani 1.000000 . . . .
H16 H 0.7342(3) 0.57112(18) 0.52223(15) 0.0465(11) Uiso 1.000000 R . . .
C17 C 0.8014(3) 0.6353(2) 0.47836(17) 0.0490(11) Uani 1.000000 . . . .
H17 H 0.7600(3) 0.6273(2) 0.44358(17) 0.0588(13) Uiso 1.000000 R . . .
C18 C 0.8760(3) 0.6807(2) 0.48250(17) 0.0480(10) Uani 1.000000 . . . .
H18 H 0.8859(3) 0.7041(2) 0.45065(17) 0.0576(12) Uiso 1.000000 R . . .
C19 C 0.9365(3) 0.69195(19) 0.53323(17) 0.0451(10) Uani 1.000000 . . . .
H19 H 0.9873(3) 0.72354(19) 0.53621(17) 0.0541(12) Uiso 1.000000 R . . .
C20 C 0.9233(3) 0.65731(17) 0.57978(15) 0.0338(8) Uani 1.000000 . . . .
H20 H 0.9660(3) 0.66495(17) 0.61424(15) 0.0406(10) Uiso 1.000000 R . . .
C7 C 1.1654(3) 0.55004(17) 0.75349(17) 0.0375(9) Uani 1.000000 . . . .
H7a H 1.1636(5) 0.5153(8) 0.7798(8) 0.0562(13) Uiso 1.000000 GR . . .
H7b H 1.1852(8) 0.5338(10) 0.7193(2) 0.0562(13) Uiso 1.000000 GR . . .
H7c H 1.2145(4) 0.5817(3) 0.7700(10) 0.0562(13) Uiso 1.000000 GR . . .
C21 C 0.9019(3) 0.69558(16) 0.80791(14) 0.0305(8) Uani 1.000000 . . . .
H21 H 0.8267(3) 0.69265(16) 0.80407(14) 0.0366(10) Uiso 1.000000 R . . .
C28 C 0.9267(3) 0.76393(16) 0.79506(15) 0.0321(8) Uani 1.000000 . . . .
C33 C 0.8676(3) 0.81189(18) 0.81187(16) 0.0429(10) Uani 1.000000 . . . .
H33 H 0.8119(3) 0.80166(18) 0.82964(16) 0.0515(12) Uiso 1.000000 R . . .
C32 C 0.8898(4) 0.87465(19) 0.80276(19) 0.0547(12) Uani 1.000000 . . . .
H32 H 0.8501(4) 0.90700(19) 0.81525(19) 0.0657(15) Uiso 1.000000 R . . .
C31 C 0.9684(4) 0.89044(19) 0.77599(18) 0.0526(12) Uani 1.000000 . . . .
H31 H 0.9828(4) 0.93345(19) 0.76978(18) 0.0632(14) Uiso 1.000000 R . . .
C30 C 1.0265(3) 0.84308(18) 0.75806(17) 0.0453(10) Uani 1.000000 . . . .
H30 H 1.0807(3) 0.85345(18) 0.73910(17) 0.0544(12) Uiso 1.000000 R . . .
C29 C 1.0052(3) 0.78035(17) 0.76797(15) 0.0366(9) Uani 1.000000 . . . .
H29 H 1.0456(3) 0.74813(17) 0.75580(15) 0.0439(10) Uiso 1.000000 R . . .
C22 C 0.9448(3) 0.67745(17) 0.86758(15) 0.0341(8) Uani 1.000000 . . . .
C27 C 1.0206(3) 0.71126(19) 0.90095(15) 0.0393(9) Uani 1.000000 . . . .
H27 H 1.0467(3) 0.74844(19) 0.88685(15) 0.0471(11) Uiso 1.000000 R . . .
C26 C 1.0585(3) 0.6915(2) 0.95429(17) 0.0503(11) Uani 1.000000 . . . .
H26 H 1.1100(3) 0.7153(2) 0.97654(17) 0.0603(13) Uiso 1.000000 R . . .
C25 C 1.0224(4) 0.6380(2) 0.97519(18) 0.0602(13) Uani 1.000000 . . . .
H25 H 1.0487(4) 0.6244(2) 1.01181(18) 0.0723(15) Uiso 1.000000 R . . .
C24 C 0.9476(4) 0.6038(2) 0.9428(2) 0.0671(14) Uani 1.000000 . . . .
H24 H 0.9227(4) 0.5664(2) 0.9572(2) 0.0805(17) Uiso 1.000000 R . . .
C23 C 0.9083(4) 0.6235(2) 0.88954(18) 0.0537(12) Uani 1.000000 . . . .
H23 H 0.8560(4) 0.5998(2) 0.86786(18) 0.0645(14) Uiso 1.000000 R . . .
C34 C 0.7370(2) 0.70919(15) 0.68719(13) 0.0235(7) Uani 1.000000 . . . .
C35 C 0.7993(3) 0.75684(16) 0.66312(15) 0.0322(8) Uani 1.000000 . . . .
H35a H 0.8682(5) 0.7408(5) 0.6648(9) 0.0483(12) Uiso 1.000000 GR . . .
H35b H 0.7696(10) 0.7649(8) 0.6243(3) 0.0483(12) Uiso 1.000000 GR . . .
H35c H 0.8010(14) 0.7961(4) 0.6844(6) 0.0483(12) Uiso 1.000000 GR . . .
C48 C 0.4477(3) 0.74578(15) 0.70032(14) 0.0272(7) Uani 1.000000 . . . .
H48a H 0.3809(3) 0.75691(15) 0.67873(14) 0.0326(9) Uiso 1.000000 R . . .
H48b H 0.4598(3) 0.77314(15) 0.73361(14) 0.0326(9) Uiso 1.000000 R . . .
C49 C 0.3511(2) 0.62171(15) 0.67208(14) 0.0268(7) Uani 1.000000 . . . .
C54 C 0.3604(3) 0.55692(16) 0.66671(15) 0.0319(8) Uani 1.000000 . . . .
H54 H 0.4145(3) 0.53529(16) 0.68893(15) 0.0383(10) Uiso 1.000000 R . . .
C53 C 0.2909(3) 0.52334(19) 0.62896(17) 0.0426(10) Uani 1.000000 . . . .
H53 H 0.2975(3) 0.47898(19) 0.62555(17) 0.0512(12) Uiso 1.000000 R . . .
C52 C 0.2129(3) 0.5546(2) 0.59670(18) 0.0506(11) Uani 1.000000 . . . .
H52 H 0.1666(3) 0.5321(2) 0.57016(18) 0.0607(13) Uiso 1.000000 R . . .
C51 C 0.2016(3) 0.6187(2) 0.60273(18) 0.0515(11) Uani 1.000000 . . . .
H51 H 0.1465(3) 0.6399(2) 0.58092(18) 0.0618(13) Uiso 1.000000 R . . .
C50 C 0.2702(3) 0.65241(19) 0.64052(16) 0.0398(9) Uani 1.000000 . . . .
H50 H 0.2617(3) 0.69651(19) 0.64473(16) 0.0477(11) Uiso 1.000000 R . . .
C55 C 0.3884(2) 0.66768(15) 0.78444(14) 0.0272(8) Uani 1.000000 . . . .
C60 C 0.4255(3) 0.63078(16) 0.83039(15) 0.0340(8) Uani 1.000000 . . . .
H60 H 0.4816(3) 0.60379(16) 0.82938(15) 0.0408(10) Uiso 1.000000 R . . .
C59 C 0.3810(3) 0.63321(18) 0.87748(16) 0.0395(9) Uani 1.000000 . . . .
H59 H 0.4064(3) 0.60788(18) 0.90877(16) 0.0474(11) Uiso 1.000000 R . . .
C58 C 0.2998(3) 0.67231(19) 0.87902(16) 0.0433(10) Uani 1.000000 . . . .
H58 H 0.2685(3) 0.67334(19) 0.91119(16) 0.0519(12) Uiso 1.000000 R . . .
C57 C 0.2634(3) 0.71025(18) 0.83393(16) 0.0408(9) Uani 1.000000 . . . .
H57 H 0.2082(3) 0.73782(18) 0.83560(16) 0.0490(11) Uiso 1.000000 R . . .
C56 C 0.3069(3) 0.70808(17) 0.78682(16) 0.0343(8) Uani 1.000000 . . . .
H56 H 0.2817(3) 0.73400(17) 0.75589(16) 0.0411(10) Uiso 1.000000 R . . .
C36 C 0.5754(3) 0.84165(15) 0.65873(15) 0.0295(8) Uani 1.000000 . . . .
C37 C 0.6162(3) 0.86859(17) 0.70889(18) 0.0386(9) Uani 1.000000 . . . .
H37 H 0.6251(3) 0.84413(17) 0.74194(18) 0.0464(11) Uiso 1.000000 R . . .
C38 C 0.6441(3) 0.93180(18) 0.7107(2) 0.0538(12) Uani 1.000000 . . . .
H38 H 0.6727(3) 0.95071(18) 0.7450(2) 0.0645(14) Uiso 1.000000 R . . .
C39 C 0.6300(4) 0.96679(19) 0.6626(2) 0.0624(14) Uani 1.000000 . . . .
H39 H 0.6481(4) 1.01012(19) 0.6641(2) 0.0748(17) Uiso 1.000000 R . . .
C40 C 0.5902(4) 0.9403(2) 0.6126(2) 0.0650(14) Uani 1.000000 . . . .
H40 H 0.5827(4) 0.9648(2) 0.5797(2) 0.0779(17) Uiso 1.000000 R . . .
C41 C 0.5610(3) 0.87739(18) 0.61021(18) 0.0458(10) Uani 1.000000 . . . .
H41 H 0.5316(3) 0.85897(18) 0.57587(18) 0.0549(12) Uiso 1.000000 R . . .
C42 C 0.5000(3) 0.73584(15) 0.58821(13) 0.0271(7) Uani 1.000000 . . . .
C47 C 0.4016(3) 0.74902(19) 0.56331(16) 0.0429(10) Uani 1.000000 . . . .
H47 H 0.3567(3) 0.76939(19) 0.58389(16) 0.0515(12) Uiso 1.000000 R . . .
C46 C 0.3691(3) 0.7324(2) 0.50855(17) 0.0558(12) Uani 1.000000 . . . .
H46 H 0.3016(3) 0.7408(2) 0.49157(17) 0.0669(14) Uiso 1.000000 R . . .
C45 C 0.4350(3) 0.7036(2) 0.47850(17) 0.0542(12) Uani 1.000000 . . . .
H45 H 0.4127(3) 0.6926(2) 0.44075(17) 0.0650(14) Uiso 1.000000 R . . .
C44 C 0.5336(3) 0.69070(19) 0.50327(16) 0.0438(10) Uani 1.000000 . . . .
H44 H 0.5787(3) 0.67076(19) 0.48250(16) 0.0526(12) Uiso 1.000000 R . . .
C43 C 0.5662(3) 0.70685(16) 0.55810(15) 0.0341(8) Uani 1.000000 . . . .
H43 H 0.6336(3) 0.69813(16) 0.57511(15) 0.0409(10) Uiso 1.000000 R . . .
C63 C 0.5558(3) 0.56379(17) 0.61343(16) 0.0353(8) Uani 1.000000 . . . .
C64 C 0.5232(4) 0.5291(2) 0.56226(18) 0.0623(14) Uani 1.000000 . . . .
H64a H 0.525(2) 0.4837(2) 0.5701(3) 0.093(2) Uiso 1.000000 GR . . .
H64b H 0.4540(10) 0.5413(12) 0.5465(7) 0.093(2) Uiso 1.000000 GR . . .
H64c H 0.5683(15) 0.5387(12) 0.5356(5) 0.093(2) Uiso 1.000000 GR . . .
C65 C 0.6507(3) 0.69665(16) 0.84633(15) 0.0325(8) Uani 1.000000 . . . .
C66 C 0.6615(4) 0.7217(2) 0.90268(17) 0.0574(13) Uani 1.000000 . . . .
H66a H 0.6025(11) 0.7098(13) 0.9192(5) 0.0861(19) Uiso 1.000000 GR . . .
H66b H 0.7227(13) 0.7044(12) 0.9251(4) 0.0861(19) Uiso 1.000000 GR . . .
H66c H 0.667(2) 0.7678(2) 0.9015(2) 0.0861(19) Uiso 1.000000 GR . . .
C61 C 0.6292(3) 0.49645(17) 0.77935(16) 0.0351(8) Uani 1.000000 . . . .
C62 C 0.6467(4) 0.43197(18) 0.7989(2) 0.0557(12) Uani 1.000000 . . . .
H62a H 0.7187(5) 0.4260(5) 0.8131(12) 0.0836(19) Uiso 1.000000 GR . . .
H62b H 0.6075(18) 0.4238(5) 0.8287(9) 0.0836(19) Uiso 1.000000 GR . . .
H62c H 0.625(2) 0.40268(18) 0.7682(4) 0.0836(19) Uiso 1.000000 GR . . .
F2 F 0.8198(3) 0.29085(18) 0.92010(11) 0.0800(11) Uani 0.800000 D U P 1
F4 F 0.9387(2) 0.29068(18) 0.86600(16) 0.0823(12) Uani 0.800000 D U P 1
C68 C 1.1211(5) 0.4056(3) 0.8874(3) 0.0730(19) Uani 0.800000 . . P 1
H68a H 1.1560(5) 0.4007(3) 0.8550(3) 0.088(2) Uiso 0.800000 R . P 1
H68b H 1.0574(5) 0.3812(3) 0.8801(3) 0.088(2) Uiso 0.800000 R . P 1
B2 B 0.5395(4) 0.6232(2) 0.3466(2) 0.0498(13) Uani 1.000000 . . . .
B1 B 0.8495(2) 0.31769(14) 0.87432(11) 0.0476(14) Uani 0.800000 D U P 1
C67 C 0.7385(5) 0.4770(3) 0.9609(3) 0.0725(19) Uani 0.800000 . . P 1
H67a H 0.7789(5) 0.4538(3) 0.9371(3) 0.087(2) Uiso 0.800000 R . P 1
H67b H 0.7861(5) 0.4973(3) 0.9912(3) 0.087(2) Uiso 0.800000 R . P 1
B1a B 0.8313(9) 0.3271(5) 0.8705(4) 0.058(4) Uani 0.200000 D U P 2
F1a F 0.7585(11) 0.3368(7) 0.9046(7) 0.094(4) Uani 0.200000 D U P 2
F3a F 0.7841(14) 0.3062(11) 0.8183(5) 0.076(6) Uani 0.200000 D U P 2
F2a F 0.8820(13) 0.3837(6) 0.8647(9) 0.054(4) Uani 0.200000 D U P 2
F4a F 0.9005(12) 0.2816(6) 0.8945(7) 0.097(5) Uani 0.200000 D U P 2

loop_
_atom_site_aniso_label
_atom_site_aniso_U_11
_atom_site_aniso_U_22
_atom_site_aniso_U_33
_atom_site_aniso_U_12
_atom_site_aniso_U_13
_atom_site_aniso_U_23
Ru1 0.01981(15) 0.01833(14) 0.02358(15) 0.00071(10) 0.00084(10) -0.00204(10)
Cl4 0.1105(16) 0.0933(14) 0.0868(14) -0.0080(12) 0.0385(12) -0.0340(11)
P2 0.0195(4) 0.0213(4) 0.0270(5) -0.0000(3) 0.0025(3) -0.0020(3)
P1 0.0215(4) 0.0209(4) 0.0284(5) 0.0032(3) 0.0021(4) 0.0016(3)
Cl3 0.145(2) 0.0781(14) 0.1267(19) 0.0096(14) 0.0335(16) -0.0271(13)
F6 0.078(2) 0.0644(17) 0.0681(18) -0.0029(15) -0.0081(15) -0.0268(14)
F8 0.122(3) 0.086(2) 0.0589(19) -0.020(2) 0.0292(19) -0.0204(16)
F5 0.0556(18) 0.099(2) 0.078(2) -0.0146(16) 0.0087(15) 0.0026(16)
F7 0.100(3) 0.0572(19) 0.166(4) 0.0300(18) 0.001(2) 0.016(2)
F1 0.056(3) 0.043(2) 0.063(2) -0.0107(16) -0.0236(17) 0.0029(17)
Cl1 0.1232(18) 0.0721(12) 0.0870(13) -0.0244(11) -0.0134(12) 0.0125(10)
Cl2 0.1125(18) 0.137(2) 0.0997(16) -0.0517(15) 0.0009(13) 0.0470(14)
N1 0.0194(14) 0.0178(13) 0.0281(15) 0.0015(11) 0.0016(11) -0.0008(11)
C5 0.0248(18) 0.0241(17) 0.0335(19) 0.0017(14) 0.0074(15) -0.0016(14)
N2 0.0199(15) 0.0225(14) 0.0306(15) 0.0008(11) 0.0027(12) 0.0014(11)
N4 0.0247(16) 0.0270(15) 0.0316(17) 0.0012(12) 0.0033(13) -0.0016(13)
N5 0.0223(15) 0.0245(14) 0.0307(17) -0.0023(11) 0.0015(12) -0.0014(12)
N3 0.0303(16) 0.0221(15) 0.0317(16) 0.0006(12) 0.0031(13) -0.0014(12)
F3 0.082(4) 0.059(2) 0.083(4) -0.0185(17) -0.008(2) -0.0096(17)
C1 0.0206(17) 0.0168(15) 0.0311(18) 0.0012(13) 0.0030(14) 0.0032(13)
C2 0.0232(18) 0.0235(17) 0.0291(18) 0.0005(14) 0.0027(14) -0.0022(13)
C3 0.0234(18) 0.0303(18) 0.0329(19) -0.0009(14) -0.0003(15) -0.0013(14)
C4 0.0199(18) 0.0272(18) 0.037(2) 0.0036(14) 0.0055(15) 0.0015(15)
C6 0.0239(18) 0.0214(16) 0.0278(18) -0.0021(13) 0.0043(14) -0.0009(13)
C8 0.0223(18) 0.0273(17) 0.0302(18) 0.0019(14) 0.0009(14) -0.0040(14)
C9 0.036(2) 0.0279(18) 0.034(2) 0.0027(16) -0.0059(16) -0.0090(15)
C10 0.041(2) 0.034(2) 0.061(3) -0.0030(18) -0.000(2) 0.0018(19)
C11 0.060(3) 0.036(2) 0.078(3) -0.007(2) -0.008(3) 0.005(2)
C12 0.068(3) 0.036(2) 0.078(4) 0.004(2) -0.020(3) -0.009(2)
C13 0.071(3) 0.055(3) 0.055(3) 0.022(3) -0.006(3) -0.022(2)
C14 0.053(3) 0.043(2) 0.044(2) 0.013(2) 0.003(2) -0.0114(19)
C15 0.0277(19) 0.0289(18) 0.034(2) 0.0070(15) 0.0027(16) -0.0037(15)
C16 0.034(2) 0.043(2) 0.037(2) -0.0010(17) -0.0030(17) -0.0016(17)
C17 0.047(3) 0.065(3) 0.030(2) 0.005(2) -0.0074(18) 0.0032(19)
C18 0.048(3) 0.057(3) 0.038(2) 0.002(2) 0.0044(19) 0.0166(19)
C19 0.042(2) 0.047(2) 0.047(2) -0.0051(19) 0.0085(19) 0.0084(19)
C20 0.030(2) 0.037(2) 0.033(2) 0.0014(16) -0.0003(16) -0.0013(16)
C7 0.027(2) 0.033(2) 0.051(2) 0.0063(16) 0.0021(17) -0.0009(17)
C21 0.0223(18) 0.0335(19) 0.034(2) 0.0026(15) -0.0002(15) -0.0087(15)
C28 0.0269(19) 0.0316(19) 0.0331(19) 0.0065(15) -0.0084(16) -0.0106(15)
C33 0.042(2) 0.042(2) 0.044(2) 0.0114(18) 0.0046(19) -0.0081(18)
C32 0.068(3) 0.035(2) 0.059(3) 0.021(2) 0.004(2) -0.010(2)
C31 0.066(3) 0.032(2) 0.056(3) 0.006(2) -0.001(2) -0.0006(19)
C30 0.048(3) 0.037(2) 0.049(2) -0.0050(19) 0.003(2) -0.0025(18)
C29 0.034(2) 0.033(2) 0.041(2) 0.0032(16) 0.0018(17) -0.0066(16)
C22 0.030(2) 0.041(2) 0.032(2) 0.0047(16) 0.0066(16) -0.0082(16)
C27 0.031(2) 0.050(2) 0.037(2) -0.0001(17) 0.0029(17) -0.0103(17)
C26 0.039(2) 0.075(3) 0.035(2) 0.003(2) -0.0002(19) -0.015(2)
C25 0.066(3) 0.081(4) 0.031(2) 0.008(3) 0.001(2) 0.002(2)
C24 0.088(4) 0.066(3) 0.048(3) -0.006(3) 0.011(3) 0.011(2)
C23 0.061(3) 0.053(3) 0.044(3) -0.014(2) 0.002(2) 0.001(2)
C34 0.0223(18) 0.0252(17) 0.0230(17) -0.0006(14) 0.0034(13) -0.0052(13)
C35 0.0264(19) 0.0306(19) 0.039(2) -0.0023(15) 0.0051(16) 0.0070(15)
C48 0.0252(18) 0.0247(17) 0.0318(19) -0.0000(14) 0.0052(15) -0.0032(14)
C49 0.0210(18) 0.0323(18) 0.0273(18) -0.0047(14) 0.0041(14) -0.0054(14)
C54 0.0255(19) 0.0324(19) 0.038(2) -0.0025(15) 0.0061(16) -0.0059(15)
C53 0.034(2) 0.042(2) 0.053(2) -0.0096(18) 0.0083(19) -0.0152(19)
C52 0.039(2) 0.060(3) 0.049(3) -0.015(2) -0.005(2) -0.016(2)
C51 0.031(2) 0.064(3) 0.054(3) -0.003(2) -0.013(2) -0.002(2)
C50 0.031(2) 0.039(2) 0.045(2) -0.0032(17) -0.0030(18) -0.0046(17)
C55 0.0249(18) 0.0247(17) 0.0323(19) -0.0083(14) 0.0058(15) -0.0068(14)
C60 0.032(2) 0.0309(19) 0.039(2) -0.0035(16) 0.0074(17) -0.0016(16)
C59 0.044(2) 0.044(2) 0.031(2) -0.0054(19) 0.0092(18) 0.0014(16)
C58 0.046(3) 0.051(2) 0.036(2) -0.009(2) 0.0188(19) -0.0123(18)
C57 0.036(2) 0.043(2) 0.047(2) -0.0018(18) 0.0163(19) -0.0115(18)
C56 0.027(2) 0.033(2) 0.043(2) -0.0011(16) 0.0088(17) -0.0038(16)
C36 0.0216(18) 0.0222(17) 0.045(2) 0.0021(14) 0.0073(16) 0.0019(15)
C37 0.033(2) 0.032(2) 0.050(2) -0.0018(16) 0.0057(18) -0.0041(17)
C38 0.044(3) 0.031(2) 0.086(3) -0.0064(19) 0.008(2) -0.012(2)
C39 0.048(3) 0.024(2) 0.112(4) -0.0051(19) 0.006(3) 0.008(2)
C40 0.067(3) 0.035(2) 0.087(4) -0.009(2) -0.004(3) 0.025(2)
C41 0.049(3) 0.032(2) 0.054(3) -0.0009(18) 0.001(2) 0.0117(18)
C42 0.0241(18) 0.0295(18) 0.0257(18) 0.0008(14) -0.0016(14) 0.0012(14)
C47 0.032(2) 0.061(3) 0.034(2) 0.0058(19) 0.0005(17) 0.0012(18)
C46 0.035(2) 0.093(4) 0.035(2) 0.010(2) -0.0067(19) -0.001(2)
C45 0.056(3) 0.071(3) 0.031(2) 0.001(2) -0.006(2) -0.003(2)
C44 0.047(3) 0.053(2) 0.032(2) 0.008(2) 0.0076(19) -0.0023(18)
C43 0.031(2) 0.037(2) 0.033(2) 0.0037(16) 0.0008(16) 0.0012(15)
C63 0.031(2) 0.039(2) 0.035(2) -0.0053(16) 0.0054(17) -0.0101(17)
C64 0.070(3) 0.074(3) 0.043(3) -0.028(3) 0.009(2) -0.029(2)
C65 0.031(2) 0.0326(19) 0.033(2) -0.0025(16) 0.0022(16) -0.0058(16)
C66 0.080(4) 0.057(3) 0.034(2) -0.010(2) 0.008(2) -0.016(2)
C61 0.031(2) 0.030(2) 0.043(2) -0.0000(16) 0.0003(17) 0.0010(16)
C62 0.058(3) 0.028(2) 0.076(3) 0.0015(19) -0.004(2) 0.014(2)
F2 0.067(2) 0.116(3) 0.055(2) -0.046(2) 0.0041(16) 0.0068(17)
F4 0.056(2) 0.104(3) 0.088(3) 0.0196(17) 0.0140(18) 0.024(2)
C68 0.063(4) 0.076(4) 0.084(5) -0.019(3) 0.024(4) -0.031(4)
B2 0.054(3) 0.041(3) 0.054(3) 0.001(2) 0.009(3) -0.006(2)
B1 0.039(3) 0.051(3) 0.049(3) -0.0078(17) -0.0068(17) 0.0034(17)
C67 0.085(5) 0.076(4) 0.055(4) -0.021(4) 0.008(3) -0.006(3)
B1a 0.057(7) 0.055(6) 0.058(7) -0.025(3) -0.006(4) 0.003(3)
F1a 0.097(9) 0.095(10) 0.095(9) -0.016(5) 0.027(5) 0.013(5)
F3a 0.080(12) 0.077(13) 0.064(7) -0.031(6) -0.009(4) -0.002(5)
F2a 0.044(8) 0.059(7) 0.056(10) -0.023(4) -0.000(5) -0.006(4)
F4a 0.113(10) 0.076(8) 0.089(11) 0.003(5) -0.020(5) 0.003(5)

loop_
_atom_type_symbol
_atom_type_scat_dispersion_real
_atom_type_scat_dispersion_imag
_atom_type_scat_Cromer_Mann_a1
_atom_type_scat_Cromer_Mann_a2
_atom_type_scat_Cromer_Mann_a3
_atom_type_scat_Cromer_Mann_a4
_atom_type_scat_Cromer_Mann_b1
_atom_type_scat_Cromer_Mann_b2
_atom_type_scat_Cromer_Mann_b3
_atom_type_scat_Cromer_Mann_b4
_atom_type_scat_Cromer_Mann_c
_atom_type_scat_source
_atom_type_scat_dispersion_source
B 0.00156 0.00068 2.05450 1.33260 1.09790 0.70680 23.21850 1.02100 60.34980 0.14030 -0.19320 'International Tables Volume C Table 6.1.1.4 (pp. 500-502)' 'Brennan, Cowan, Rev. Sci. Instrum., 1992, 63, 850'
C 0.00313 0.00162 2.31000 1.02000 1.58860 0.86500 20.84390 10.20750 0.56870 51.65120 0.21560 'International Tables Volume C Table 6.1.1.4 (pp. 500-502)' 'Brennan, Cowan, Rev. Sci. Instrum., 1992, 63, 850'
Cl 0.14908 0.15974 11.46040 7.19640 6.25560 1.64550 0.01040 1.16620 18.51940 47.77840 -9.55740 'International Tables Volume C Table 6.1.1.4 (pp. 500-502)' 'Brennan, Cowan, Rev. Sci. Instrum., 1992, 63, 850'
F 0.01756 0.01033 3.53920 2.64120 1.51700 1.02430 10.28250 4.29440 0.26150 26.14760 0.27760 'International Tables Volume C Table 6.1.1.4 (pp. 500-502)' 'Brennan, Cowan, Rev. Sci. Instrum., 1992, 63, 850'
H 0.00000 0.00000 0.49300 0.32291 0.14019 0.04081 10.51090 26.12570 3.14236 57.79970 0.00304 'International Tables Volume C Table 6.1.1.4 (pp. 500-502)' 'Brennan, Cowan, Rev. Sci. Instrum., 1992, 63, 850'
N 0.00612 0.00332 12.21260 3.13220 2.01250 1.16630 0.00570 9.89330 28.99750 0.58260 -11.52900 'International Tables Volume C Table 6.1.1.4 (pp. 500-502)' 'Brennan, Cowan, Rev. Sci. Instrum., 1992, 63, 850'
P 0.10265 0.09519 6.43450 4.17910 1.78000 1.49080 1.90670 27.15700 0.52600 68.16450 1.11490 'International Tables Volume C Table 6.1.1.4 (pp. 500-502)' 'Brennan, Cowan, Rev. Sci. Instrum., 1992, 63, 850'
Ru -1.23864 0.84050 19.26740 12.91820 4.86337 1.56756 0.80852 8.43467 24.79970 94.29280 5.37874 'International Tables Volume C Table 6.1.1.4 (pp. 500-502)' 'Brennan, Cowan, Rev. Sci. Instrum., 1992, 63, 850'

loop_
_geom_angle_atom_site_label_1
_geom_angle_atom_site_label_2
_geom_angle_atom_site_label_3
_geom_angle
_geom_angle_site_symmetry_1
_geom_angle_site_symmetry_3
_geom_angle_publ_flag
N1 Ru1 P2 150.10(7) . . y
N2 Ru1 P2 89.34(8) . . y
N2 Ru1 N1 60.77(10) . . y
N4 Ru1 P2 90.89(8) . . y
N4 Ru1 N1 89.10(10) . . y
N4 Ru1 N2 91.38(11) . . y
N5 Ru1 P2 89.01(8) . . y
N5 Ru1 N1 91.83(10) . . y
N5 Ru1 N2 90.33(11) . . y
N5 Ru1 N4 178.29(11) . . y
N3 Ru1 P2 103.01(8) . . y
N3 Ru1 N1 106.87(10) . . y
N3 Ru1 N2 167.63(11) . . y
N3 Ru1 N4 87.72(11) . . y
N3 Ru1 N5 90.64(11) . . y
C48 P2 Ru1 102.01(11) . . ?
C49 P2 Ru1 119.00(11) . . ?
C49 P2 C48 106.69(16) . . ?
C55 P2 Ru1 121.40(12) . . ?
C55 P2 C48 101.38(15) . . ?
C55 P2 C49 104.03(15) . . ?
C48 P1 N2 102.29(15) . . ?
C36 P1 N2 111.63(15) . . ?
C36 P1 C48 110.53(16) . . ?
C42 P1 N2 113.92(15) . . ?
C42 P1 C48 110.05(16) . . ?
C42 P1 C36 108.33(16) . . ?
C1 N1 Ru1 143.4(2) . . ?
C34 N1 Ru1 91.57(19) . . ?
C34 N1 C1 124.9(3) . . ?
C4 C5 H5 118.62(19) . . ?
C6 C5 H5 118.62(19) . . ?
C6 C5 C4 122.8(3) . . ?
P1 N2 Ru1 120.68(15) . . ?
C34 N2 Ru1 98.28(19) . . ?
C34 N2 P1 137.6(2) . . ?
C63 N4 Ru1 174.2(3) . . ?
C65 N5 Ru1 174.5(3) . . ?
C61 N3 Ru1 171.0(3) . . ?
C2 C1 N1 119.5(3) . . ?
C6 C1 N1 120.1(3) . . ?
C6 C1 C2 120.1(3) . . ?
C3 C2 C1 119.1(3) . . ?
C21 C2 C1 120.4(3) . . ?
C21 C2 C3 120.5(3) . . ?
H3 C3 C2 119.0(2) . . ?
C4 C3 C2 122.1(3) . . ?
C4 C3 H3 119.0(2) . . ?
C3 C4 C5 117.6(3) . . ?
C7 C4 C5 121.9(3) . . ?
C7 C4 C3 120.5(3) . . ?
C1 C6 C5 118.3(3) . . ?
C8 C6 C5 120.4(3) . . ?
C8 C6 C1 121.2(3) . . ?
H8 C8 C6 105.97(18) . . ?
C9 C8 C6 112.1(3) . . ?
C9 C8 H8 105.97(19) . . ?
C15 C8 C6 113.3(3) . . ?
C15 C8 H8 105.97(18) . . ?
C15 C8 C9 112.8(3) . . ?
C10 C9 C8 119.3(3) . . ?
C14 C9 C8 122.4(4) . . ?
C14 C9 C10 118.3(4) . . ?
H10 C10 C9 119.2(2) . . ?
C11 C10 C9 121.7(4) . . ?
C11 C10 H10 119.2(3) . . ?
H11 C11 C10 120.3(3) . . ?
C12 C11 C10 119.3(5) . . ?
C12 C11 H11 120.3(3) . . ?
H12 C12 C11 119.4(3) . . ?
C13 C12 C11 121.2(4) . . ?
C13 C12 H12 119.4(3) . . ?
H13 C13 C12 120.0(3) . . ?
C14 C13 C12 120.0(5) . . ?
C14 C13 H13 120.0(3) . . ?
C13 C14 C9 119.4(4) . . ?
H14 C14 C9 120.3(2) . . ?
H14 C14 C13 120.3(3) . . ?
C16 C15 C8 118.6(3) . . ?
C20 C15 C8 123.2(3) . . ?
C20 C15 C16 118.2(3) . . ?
H16 C16 C15 119.5(2) . . ?
C17 C16 C15 121.0(4) . . ?
C17 C16 H16 119.5(2) . . ?
H17 C17 C16 120.0(2) . . ?
C18 C17 C16 119.9(4) . . ?
C18 C17 H17 120.0(2) . . ?
H18 C18 C17 120.1(2) . . ?
C19 C18 C17 119.8(4) . . ?
C19 C18 H18 120.1(2) . . ?
H19 C19 C18 119.8(2) . . ?
C20 C19 C18 120.4(4) . . ?
C20 C19 H19 119.8(2) . . ?
C19 C20 C15 120.7(3) . . ?
H20 C20 C15 119.6(2) . . ?
H20 C20 C19 119.6(2) . . ?
H7a C7 C4 109.5 . . ?
H7b C7 C4 109.5 . . ?
H7b C7 H7a 109.5 . . ?
H7c C7 C4 109.5 . . ?
H7c C7 H7a 109.5 . . ?
H7c C7 H7b 109.5 . . ?
H21 C21 C2 106.86(18) . . ?
C28 C21 C2 112.9(3) . . ?
C28 C21 H21 106.86(18) . . ?
C22 C21 C2 111.0(3) . . ?
C22 C21 H21 106.86(19) . . ?
C22 C21 C28 111.9(3) . . ?
C33 C28 C21 118.5(4) . . ?
C29 C28 C21 123.2(3) . . ?
C29 C28 C33 118.3(4) . . ?
H33 C33 C28 119.8(2) . . ?
C32 C33 C28 120.3(4) . . ?
C32 C33 H33 119.8(3) . . ?
H32 C32 C33 119.6(3) . . ?
C31 C32 C33 120.8(4) . . ?
C31 C32 H32 119.6(2) . . ?
H31 C31 C32 120.3(2) . . ?
C30 C31 C32 119.4(4) . . ?
C30 C31 H31 120.3(3) . . ?
H30 C30 C31 120.2(3) . . ?
C29 C30 C31 119.7(4) . . ?
C29 C30 H30 120.2(2) . . ?
C30 C29 C28 121.4(4) . . ?
H29 C29 C28 119.3(2) . . ?
H29 C29 C30 119.3(2) . . ?
C27 C22 C21 123.6(3) . . ?
C23 C22 C21 118.4(3) . . ?
C23 C22 C27 118.0(4) . . ?
H27 C27 C22 119.5(2) . . ?
C26 C27 C22 120.9(4) . . ?
C26 C27 H27 119.5(3) . . ?
H26 C26 C27 119.8(3) . . ?
C25 C26 C27 120.4(4) . . ?
C25 C26 H26 119.8(3) . . ?
H25 C25 C26 120.2(3) . . ?
C24 C25 C26 119.5(4) . . ?
C24 C25 H25 120.2(3) . . ?
H24 C24 C25 119.7(3) . . ?
C23 C24 C25 120.6(5) . . ?
C23 C24 H24 119.7(3) . . ?
C24 C23 C22 120.5(4) . . ?
H23 C23 C22 119.7(2) . . ?
H23 C23 C24 119.7(3) . . ?
N2 C34 N1 109.3(3) . . ?
C35 C34 N1 127.6(3) . . ?
C35 C34 N2 123.0(3) . . ?
H35a C35 C34 109.5 . . ?
H35b C35 C34 109.5 . . ?
H35b C35 H35a 109.5 . . ?
H35c C35 C34 109.5 . . ?
H35c C35 H35a 109.5 . . ?
H35c C35 H35b 109.5 . . ?
P1 C48 P2 111.17(17) . . ?
H48a C48 P2 109.40(11) . . ?
H48a C48 P1 109.40(11) . . ?
H48b C48 P2 109.40(11) . . ?
H48b C48 P1 109.40(11) . . ?
H48b C48 H48a 108.0 . . ?
C54 C49 P2 117.2(3) . . ?
C50 C49 P2 123.6(3) . . ?
C50 C49 C54 119.1(3) . . ?
H54 C54 C49 119.7(2) . . ?
C53 C54 C49 120.5(3) . . ?
C53 C54 H54 119.7(2) . . ?
H53 C53 C54 120.1(2) . . ?
C52 C53 C54 119.7(4) . . ?
C52 C53 H53 120.1(2) . . ?
H52 C52 C53 119.9(2) . . ?
C51 C52 C53 120.2(4) . . ?
C51 C52 H52 119.9(2) . . ?
H51 C51 C52 119.8(2) . . ?
C50 C51 C52 120.4(4) . . ?
C50 C51 H51 119.8(3) . . ?
C51 C50 C49 120.0(4) . . ?
H50 C50 C49 120.0(2) . . ?
H50 C50 C51 120.0(3) . . ?
C60 C55 P2 119.1(3) . . ?
C56 C55 P2 121.6(3) . . ?
C56 C55 C60 119.3(3) . . ?
H60 C60 C55 119.9(2) . . ?
C59 C60 C55 120.3(4) . . ?
C59 C60 H60 119.9(2) . . ?
H59 C59 C60 120.0(2) . . ?
C58 C59 C60 119.9(4) . . ?
C58 C59 H59 120.0(2) . . ?
H58 C58 C59 119.8(2) . . ?
C57 C58 C59 120.4(4) . . ?
C57 C58 H58 119.8(2) . . ?
H57 C57 C58 119.9(2) . . ?
C56 C57 C58 120.2(4) . . ?
C56 C57 H57 119.9(2) . . ?
C57 C56 C55 119.9(4) . . ?
H56 C56 C55 120.0(2) . . ?
H56 C56 C57 120.0(2) . . ?
C37 C36 P1 117.5(3) . . ?
C41 C36 P1 121.9(3) . . ?
C41 C36 C37 120.6(3) . . ?
H37 C37 C36 120.2(2) . . ?
C38 C37 C36 119.5(4) . . ?
C38 C37 H37 120.2(3) . . ?
H38 C38 C37 120.2(3) . . ?
C39 C38 C37 119.6(4) . . ?
C39 C38 H38 120.2(3) . . ?
H39 C39 C38 119.4(3) . . ?
C40 C39 C38 121.2(4) . . ?
C40 C39 H39 119.4(3) . . ?
H40 C40 C39 120.1(3) . . ?
C41 C40 C39 119.9(4) . . ?
C41 C40 H40 120.1(3) . . ?
C40 C41 C36 119.2(4) . . ?
H41 C41 C36 120.4(2) . . ?
H41 C41 C40 120.4(3) . . ?
C47 C42 P1 120.0(3) . . ?
C43 C42 P1 119.7(3) . . ?
C43 C42 C47 120.2(3) . . ?
H47 C47 C42 120.1(2) . . ?
C46 C47 C42 119.9(4) . . ?
C46 C47 H47 120.1(3) . . ?
H46 C46 C47 120.0(3) . . ?
C45 C46 C47 120.0(4) . . ?
C45 C46 H46 120.0(2) . . ?
H45 C45 C46 119.9(2) . . ?
C44 C45 C46 120.2(4) . . ?
C44 C45 H45 119.9(2) . . ?
H44 C44 C45 120.0(2) . . ?
C43 C44 C45 120.0(4) . . ?
C43 C44 H44 120.0(2) . . ?
C44 C43 C42 119.7(3) . . ?
H43 C43 C42 120.1(2) . . ?
H43 C43 C44 120.1(2) . . ?
C64 C63 N4 179.0(4) . . ?
H64a C64 C63 109.5 . . ?
H64b C64 C63 109.5 . . ?
H64b C64 H64a 109.5 . . ?
H64c C64 C63 109.5 . . ?
H64c C64 H64a 109.5 . . ?
H64c C64 H64b 109.5 . . ?
C66 C65 N5 177.9(4) . . ?
H66a C66 C65 109.5 . . ?
H66b C66 C65 109.5 . . ?
H66b C66 H66a 109.5 . . ?
H66c C66 C65 109.5 . . ?
H66c C66 H66a 109.5 . . ?
H66c C66 H66b 109.5 . . ?
C62 C61 N3 178.9(4) . . ?
H62a C62 C61 109.5 . . ?
H62b C62 C61 109.5 . . ?
H62b C62 H62a 109.5 . . ?
H62c C62 C61 109.5 . . ?
H62c C62 H62a 109.5 . . ?
H62c C62 H62b 109.5 . . ?
Cl3 C68 Cl4 111.7(4) . . ?
H68a C68 Cl4 109.3(2) . . ?
H68a C68 Cl3 109.3(2) . . ?
H68b C68 Cl4 109.3(2) . . ?
H68b C68 Cl3 109.3(2) . . ?
H68b C68 H68a 107.9 . . ?
F8 B2 F6 109.3(4) . . ?
F5 B2 F6 108.8(4) . . ?
F5 B2 F8 106.4(4) . . ?
F7 B2 F6 110.8(4) . . ?
F7 B2 F8 113.1(4) . . ?
F7 B2 F5 108.3(4) . . ?
F3 B1 F1 109.56(16) . . ?
F2 B1 F1 109.43(16) . . ?
F2 B1 F3 109.85(16) . . ?
F4 B1 F1 109.71(16) . . ?
F4 B1 F3 109.27(16) . . ?
F4 B1 F2 109.00(16) . . ?
Cl2 C67 Cl1 112.6(4) . . ?
H67a C67 Cl1 109.1(2) . . ?
H67a C67 Cl2 109.1(3) . . ?
H67b C67 Cl1 109.1(2) . . ?
H67b C67 Cl2 109.1(2) . . ?
H67b C67 H67a 107.8 . . ?
F3a B1a F1a 109.47(17) . . ?
F2a B1a F1a 109.43(17) . . ?
F2a B1a F3a 109.49(17) . . ?
F4a B1a F1a 109.49(17) . . ?
F4a B1a F3a 109.48(17) . . ?
F4a B1a F2a 109.48(17) . . ?

loop_
_geom_bond_atom_site_label_1
_geom_bond_atom_site_label_2
_geom_bond_distance
_geom_bond_site_symmetry_2
_geom_bond_publ_flag
Ru1 P2 2.2615(10) . y
Ru1 N1 2.250(3) . y
Ru1 N2 2.055(3) . y
Ru1 N4 2.009(3) . y
Ru1 N5 2.023(3) . y
Ru1 N3 2.044(3) . y
Cl4 C68 1.762(8) . ?
P2 C48 1.865(3) . ?
P2 C49 1.829(3) . ?
P2 C55 1.820(3) . ?
P1 N2 1.612(3) . ?
P1 C48 1.796(3) . ?
P1 C36 1.789(3) . ?
P1 C42 1.796(3) . ?
Cl3 C68 1.724(7) . ?
F6 B2 1.366(5) . ?
F8 B2 1.358(6) . ?
F5 B2 1.398(6) . ?
F7 B2 1.355(6) . ?
F1 B1 1.3709(12) . ?
Cl1 C67 1.752(7) . ?
Cl2 C67 1.701(7) . ?
N1 C1 1.424(4) . ?
N1 C34 1.304(4) . ?
C5 H5 0.9500 . ?
C5 C4 1.385(5) . ?
C5 C6 1.396(5) . ?
N2 C34 1.373(4) . ?
N4 C63 1.129(4) . ?
N5 C65 1.138(4) . ?
N3 C61 1.142(4) . ?
F3 B1 1.3710(13) . ?
C1 C2 1.405(5) . ?
C1 C6 1.407(4) . ?
C2 C3 1.390(5) . ?
C2 C21 1.517(4) . ?
C3 H3 0.9500 . ?
C3 C4 1.395(5) . ?
C4 C7 1.501(5) . ?
C6 C8 1.528(4) . ?
C8 H8 1.0000 . ?
C8 C9 1.525(5) . ?
C8 C15 1.530(5) . ?
C9 C10 1.398(6) . ?
C9 C14 1.387(5) . ?
C10 H10 0.9500 . ?
C10 C11 1.371(6) . ?
C11 H11 0.9500 . ?
C11 C12 1.362(7) . ?
C12 H12 0.9500 . ?
C12 C13 1.365(7) . ?
C13 H13 0.9500 . ?
C13 C14 1.408(6) . ?
C14 H14 0.9500 . ?
C15 C16 1.401(5) . ?
C15 C20 1.389(5) . ?
C16 H16 0.9500 . ?
C16 C17 1.389(6) . ?
C17 H17 0.9500 . ?
C17 C18 1.381(6) . ?
C18 H18 0.9500 . ?
C18 C19 1.385(6) . ?
C19 H19 0.9500 . ?
C19 C20 1.389(5) . ?
C20 H20 0.9500 . ?
C7 H7a 0.9800 . ?
C7 H7b 0.9800 . ?
C7 H7c 0.9800 . ?
C21 H21 1.0000 . ?
C21 C28 1.532(5) . ?
C21 C22 1.525(5) . ?
C28 C33 1.393(5) . ?
C28 C29 1.378(5) . ?
C33 H33 0.9500 . ?
C33 C32 1.390(6) . ?
C32 H32 0.9500 . ?
C32 C31 1.370(6) . ?
C31 H31 0.9500 . ?
C31 C30 1.387(6) . ?
C30 H30 0.9500 . ?
C30 C29 1.390(5) . ?
C29 H29 0.9500 . ?
C22 C27 1.393(5) . ?
C22 C23 1.387(6) . ?
C27 H27 0.9500 . ?
C27 C26 1.383(6) . ?
C26 H26 0.9500 . ?
C26 C25 1.366(6) . ?
C25 H25 0.9500 . ?
C25 C24 1.377(7) . ?
C24 H24 0.9500 . ?
C24 C23 1.384(6) . ?
C23 H23 0.9500 . ?
C34 C35 1.493(5) . ?
C35 H35a 0.9800 . ?
C35 H35b 0.9800 . ?
C35 H35c 0.9800 . ?
C48 H48a 0.9900 . ?
C48 H48b 0.9900 . ?
C49 C54 1.388(5) . ?
C49 C50 1.386(5) . ?
C54 H54 0.9500 . ?
C54 C53 1.394(5) . ?
C53 H53 0.9500 . ?
C53 C52 1.373(6) . ?
C52 H52 0.9500 . ?
C52 C51 1.377(6) . ?
C51 H51 0.9500 . ?
C51 C50 1.390(5) . ?
C50 H50 0.9500 . ?
C55 C60 1.391(5) . ?
C55 C56 1.398(5) . ?
C60 H60 0.9500 . ?
C60 C59 1.381(5) . ?
C59 H59 0.9500 . ?
C59 C58 1.374(6) . ?
C58 H58 0.9500 . ?
C58 C57 1.386(6) . ?
C57 H57 0.9500 . ?
C57 C56 1.374(5) . ?
C56 H56 0.9500 . ?
C36 C37 1.380(5) . ?
C36 C41 1.392(5) . ?
C37 H37 0.9500 . ?
C37 C38 1.391(5) . ?
C38 H38 0.9500 . ?
C38 C39 1.376(7) . ?
C39 H39 0.9500 . ?
C39 C40 1.369(7) . ?
C40 H40 0.9500 . ?
C40 C41 1.388(6) . ?
C41 H41 0.9500 . ?
C42 C47 1.389(5) . ?
C42 C43 1.386(5) . ?
C47 H47 0.9500 . ?
C47 C46 1.382(6) . ?
C46 H46 0.9500 . ?
C46 C45 1.380(6) . ?
C45 H45 0.9500 . ?
C45 C44 1.389(6) . ?
C44 H44 0.9500 . ?
C44 C43 1.381(5) . ?
C43 H43 0.9500 . ?
C63 C64 1.454(5) . ?
C64 H64a 0.9800 . ?
C64 H64b 0.9800 . ?
C64 H64c 0.9800 . ?
C65 C66 1.459(5) . ?
C66 H66a 0.9800 . ?
C66 H66b 0.9800 . ?
C66 H66c 0.9800 . ?
C61 C62 1.455(5) . ?
C62 H62a 0.9800 . ?
C62 H62b 0.9800 . ?
C62 H62c 0.9800 . ?
F2 B1 1.3707(12) . ?
F4 B1 1.3716(13) . ?
C68 H68a 0.9900 . ?
C68 H68b 0.9900 . ?
C67 H67a 0.9900 . ?
C67 H67b 0.9900 . ?
B1a F1a 1.3987(13) . ?
B1a F3a 1.3988(13) . ?
B1a F2a 1.3989(13) . ?
B1a F4a 1.3988(13) . ?

loop_
_geom_torsion_atom_site_label_1
_geom_torsion_atom_site_label_2
_geom_torsion_atom_site_label_3
_geom_torsion_atom_site_label_4
_geom_torsion
_geom_torsion_site_symmetry_1
_geom_torsion_site_symmetry_2
_geom_torsion_site_symmetry_3
_geom_torsion_site_symmetry_4
_geom_torsion_publ_flag
Ru1 N1 C1 C2 -86.9(3) . . . . ?
Ru1 N1 C1 C6 87.4(3) . . . . ?
Ru1 N1 C34 N2 1.76(18) . . . . ?
Ru1 N1 C34 C35 179.45(19) . . . . ?
Ru1 N2 P1 C48 34.46(19) . . . . ?
Ru1 N2 P1 C36 152.66(17) . . . . ?
Ru1 N2 P1 C42 -84.25(19) . . . . ?
Ru1 N2 C34 N1 -1.94(19) . . . . ?
Ru1 N2 C34 C35 -179.76(19) . . . . ?
P2 C49 C54 C53 -179.6(3) . . . . ?
P2 C49 C50 C51 179.3(3) . . . . ?
P2 C55 C60 C59 -178.2(3) . . . . ?
P2 C55 C56 C57 178.4(3) . . . . ?
P1 N2 C34 N1 -159.4(3) . . . . ?
P1 N2 C34 C35 22.8(4) . . . . ?
P1 C36 C37 C38 178.4(3) . . . . ?
P1 C36 C41 C40 -177.7(4) . . . . ?
P1 C42 C47 C46 177.9(3) . . . . ?
P1 C42 C43 C44 -177.5(3) . . . . ?
N1 C1 C2 C3 173.8(3) . . . . ?
N1 C1 C2 C21 -6.6(3) . . . . ?
N1 C1 C6 C5 -174.7(3) . . . . ?
N1 C1 C6 C8 6.7(3) . . . . ?
C5 C4 C3 C2 -0.6(4) . . . . ?
C5 C6 C1 C2 -0.4(4) . . . . ?
C5 C6 C8 C9 46.4(3) . . . . ?
C5 C6 C8 C15 -82.7(3) . . . . ?
C1 C2 C3 C4 1.0(4) . . . . ?
C1 C2 C21 C28 -89.1(3) . . . . ?
C1 C2 C21 C22 144.3(3) . . . . ?
C1 C6 C8 C9 -135.0(3) . . . . ?
C1 C6 C8 C15 95.9(3) . . . . ?
C2 C3 C4 C7 -178.5(3) . . . . ?
C2 C21 C28 C33 153.2(3) . . . . ?
C2 C21 C28 C29 -27.3(3) . . . . ?
C2 C21 C22 C27 109.7(3) . . . . ?
C2 C21 C22 C23 -68.6(4) . . . . ?
C6 C8 C9 C10 83.5(3) . . . . ?
C6 C8 C9 C14 -95.9(3) . . . . ?
C6 C8 C15 C16 -177.7(3) . . . . ?
C6 C8 C15 C20 1.3(3) . . . . ?
C8 C9 C10 C11 179.4(4) . . . . ?
C8 C9 C14 C13 -179.8(4) . . . . ?
C8 C15 C16 C17 -179.6(3) . . . . ?
C8 C15 C20 C19 -179.1(3) . . . . ?
C9 C10 C11 C12 0.4(5) . . . . ?
C9 C14 C13 C12 0.3(5) . . . . ?
C10 C11 C12 C13 0.9(5) . . . . ?
C11 C12 C13 C14 -1.3(6) . . . . ?
C15 C16 C17 C18 -1.6(5) . . . . ?
C15 C20 C19 C18 -1.0(4) . . . . ?
C16 C17 C18 C19 0.5(5) . . . . ?
C17 C18 C19 C20 0.8(5) . . . . ?
C21 C28 C33 C32 177.7(3) . . . . ?
C21 C28 C29 C30 -178.7(3) . . . . ?
C21 C22 C27 C26 -178.2(4) . . . . ?
C21 C22 C23 C24 177.6(4) . . . . ?
C28 C33 C32 C31 1.6(5) . . . . ?
C28 C29 C30 C31 0.4(4) . . . . ?
C33 C32 C31 C30 -0.3(5) . . . . ?
C32 C31 C30 C29 -0.7(5) . . . . ?
C22 C27 C26 C25 0.4(5) . . . . ?
C22 C23 C24 C25 1.0(6) . . . . ?
C27 C26 C25 C24 -0.2(5) . . . . ?
C26 C25 C24 C23 -0.4(6) . . . . ?
C49 C54 C53 C52 0.2(4) . . . . ?
C49 C50 C51 C52 0.6(5) . . . . ?
C54 C53 C52 C51 -1.8(5) . . . . ?
C53 C52 C51 C50 1.5(5) . . . . ?
C55 C60 C59 C58 -0.1(4) . . . . ?
C55 C56 C57 C58 -0.2(4) . . . . ?
C60 C59 C58 C57 -1.2(4) . . . . ?
C59 C58 C57 C56 1.3(4) . . . . ?
C36 C37 C38 C39 0.5(5) . . . . ?
C36 C41 C40 C39 -1.9(5) . . . . ?
C37 C38 C39 C40 -1.0(5) . . . . ?
C38 C39 C40 C41 1.7(6) . . . . ?
C42 C47 C46 C45 -0.9(5) . . . . ?
C42 C43 C44 C45 0.1(4) . . . . ?
C47 C46 C45 C44 0.6(6) . . . . ?
C46 C45 C44 C43 -0.2(5) . . . . ?

loop_
_restr_equal_distance_atom_site_label_1
_restr_equal_distance_atom_site_label_2
_restr_equal_distance_site_symmetry_2
_restr_equal_distance_class_id
F1 F3 1 5
F1 F3 1 13
F1 F2 1 13
F1 F2 1 6
F1 F4 1 13
F1 F4 1 7
F1 B1 1 1
F3 F2 1 13
F3 F2 1 8
F3 F4 1 13
F3 F4 1 9
F3 B1 1 2
F2 F4 1 13
F2 F4 1 10
F2 B1 1 3
F4 B1 1 4
B1 F1 1 14
B1 F3 1 14
B1 F2 1 14
B1 F4 1 14
B1a F1a 1 12
B1a F3a 1 12
B1a F2a 1 12
B1a F4a 1 12
F1a B1a 1 1
F1a F3a 1 11
F1a F3a 1 5
F1a F2a 1 6
F1a F2a 1 11
F1a F4a 1 7
F1a F4a 1 11
F3a B1a 1 2
F3a F2a 1 8
F3a F2a 1 11
F3a F4a 1 9
F3a F4a 1 11
F2a B1a 1 3
F2a F4a 1 10
F2a F4a 1 11
F4a B1a 1 4

loop_
_restr_equal_distance_class_class_id
_restr_equal_distance_class_target_weight_param
_restr_equal_distance_class_average
_restr_equal_distance_class_esd
_restr_equal_distance_class_diff_max
1 0.0200 1.3848 0.0139 0.0139
2 0.0200 1.3849 0.0139 0.0139
3 0.0200 1.3848 0.0141 0.0141
4 0.0200 1.3852 0.0136 0.0136
5 0.0400 2.2621 0.0221 0.0221
6 0.0400 2.2608 0.0229 0.0229
7 0.0400 2.2635 0.0210 0.0210
8 0.0400 2.2642 0.0204 0.0204
9 0.0400 2.2604 0.0239 0.0239
10 0.0400 2.2585 0.0260 0.0260
11 0.0020 2.2843 0.0003 0.0006
12 0.0010 1.3988 0.0001 0.0001
13 0.0020 2.2389 0.0038 0.0064
14 0.0010 1.3710 0.0004 0.0006

loop_
_restr_U_similar_atom_site_label_1
_restr_U_similar_atom_site_label_2
_restr_U_similar_weight_param
B1 B1a 0.0100

loop_
_restr_rigu_atom_site_label_1
_restr_rigu_atom_site_label_2
_restr_rigu_target_weight_param
_restr_rigu_u13_diff
_restr_rigu_u23_diff
_restr_rigu_u33_diff
F1 F3 0.004000 -0.010032 0.000950 -0.011130
F1 F2 0.004000 -0.033315 -0.016375 0.000634
F1 F4 0.004000 0.037886 0.020553 -0.009397
F1 B1 0.004000 0.001439 -0.003232 -0.001723
F3 F2 0.004000 -0.053844 0.025765 -0.002291
F3 F4 0.004000 0.057910 -0.013694 -0.005045
F3 B1 0.004000 0.005909 0.008544 0.003243
F2 F4 0.004000 0.046425 0.002565 0.002071
F2 B1 0.004000 -0.015156 0.002772 -0.003232
F4 B1 0.004000 -0.003044 0.002886 -0.000151
B1a F1a 0.004000 0.006554 0.000069 -0.008293
B1a F3a 0.004000 0.000801 -0.000782 -0.003526
B1a F2a 0.004000 0.007545 -0.004360 -0.003044
B1a F4a 0.004000 -0.002300 -0.008781 -0.005625
F1a F3a 0.004000 -0.018809 0.032493 0.015683
F1a F2a 0.004000 0.007857 -0.020509 0.024491
F1a F4a 0.004000 0.045874 -0.016813 -0.006714
F3a F2a 0.004000 0.000642 0.005387 0.012938
F3a F4a 0.004000 0.020567 -0.012794 -0.004250
F2a F4a 0.004000 0.024746 0.011319 -0.010387
